data_7153197
loop_
_publ_author_name
'Ma, Ying-Xian'
'Han, Ying'
'Cao, Jing'
'Chen, Chuan-Feng'

_publ_section_title
;
 Complexation of a pentiptycene-derived trans-bis(crown ether) host with
 different terminally functionalized paraquat derivatives in solution and
 the solid state: a switchable complexation process controlled by
 potassium ions.
;
_journal_issue 47
_journal_name_full 'Organic &amp; biomolecular chemistry'
_journal_page_first 8183
_journal_page_last 8190
_journal_paper_doi 10.1039/c3ob41700j
_journal_volume 11
_journal_year 2013
_chemical_formula_moiety 'C76 H88 O20, 2(C26 H26 N2), 4(F6 P)'
_chemical_formula_sum 'C128 H140 F24 N4 O20 P4'
_chemical_formula_weight 2634.32
_chemical_name_systematic
; 
 ? 
;
_space_group_IT_number 2
_symmetry_cell_setting triclinic
_symmetry_space_group_name_Hall '-P 1'
_symmetry_space_group_name_H-M 'P -1'
_atom_sites_solution_hydrogens geom
_atom_sites_solution_primary direct
_atom_sites_solution_secondary difmap
_audit_creation_method SHELXL-97
_cell_angle_alpha 106.30(3)
_cell_angle_beta 101.90(3)
_cell_angle_gamma 90.79(3)
_cell_formula_units_Z 1
_cell_length_a 13.353(3)
_cell_length_b 14.777(3)
_cell_length_c 19.768(4)
_cell_measurement_reflns_used 9857
_cell_measurement_temperature 173(2)
_cell_measurement_theta_max 27.45
_cell_measurement_theta_min 1.54
_cell_volume 3652.6(15)
_computing_cell_refinement 'CrystalClear (Rigaku Inc., 2007)'
_computing_data_collection 'CrystalClear (Rigaku Inc., 2007)'
_computing_data_reduction 'CrystalClear (Rigaku Inc., 2007)'
_computing_molecular_graphics 'Olex2 Ver 1.1'
_computing_publication_material 'SHELX97 (Sheldrick, 2008)'
_computing_structure_refinement 'Olex2 Ver 1.1'
_computing_structure_solution 'SHELXS-97 (Sheldrick, 2008)'
_diffrn_ambient_temperature 173(2)
_diffrn_measured_fraction_theta_full 0.993
_diffrn_measured_fraction_theta_max 0.993
_diffrn_measurement_device_type 'MM007-HF CCD(Saturn 724+)'
_diffrn_measurement_method '\w scans at fixed \c = 45\%'
_diffrn_radiation_monochromator Confocal
_diffrn_radiation_source 'rotating anode'
_diffrn_radiation_type MoK\a
_diffrn_radiation_wavelength 0.71073
_diffrn_reflns_av_R_equivalents 0.0593
_diffrn_reflns_av_sigmaI/netI 0.0829
_diffrn_reflns_limit_h_max 15
_diffrn_reflns_limit_h_min -15
_diffrn_reflns_limit_k_max 17
_diffrn_reflns_limit_k_min -17
_diffrn_reflns_limit_l_max 23
_diffrn_reflns_limit_l_min -18
_diffrn_reflns_number 27814
_diffrn_reflns_theta_full 25.00
_diffrn_reflns_theta_max 25.00
_diffrn_reflns_theta_min 1.10
_exptl_absorpt_coefficient_mu 0.141
_exptl_absorpt_correction_T_max 1.0000
_exptl_absorpt_correction_T_min 0.6378
_exptl_absorpt_correction_type multi-scan
_exptl_absorpt_process_details 'CrystalClear (Rigaku Inc., 2007)'
_exptl_crystal_colour orange
_exptl_crystal_density_diffrn 1.198
_exptl_crystal_density_method 'not measured'
_exptl_crystal_description block
_exptl_crystal_F_000 1372
_exptl_crystal_size_max 0.42
_exptl_crystal_size_mid 0.34
_exptl_crystal_size_min 0.21
_refine_diff_density_max 0.732
_refine_diff_density_min -0.466
_refine_diff_density_rms 0.099
_refine_ls_extinction_method none
_refine_ls_goodness_of_fit_ref 1.592
_refine_ls_hydrogen_treatment constr
_refine_ls_matrix_type full
_refine_ls_number_parameters 839
_refine_ls_number_reflns 12789
_refine_ls_number_restraints 91
_refine_ls_restrained_S_all 1.599
_refine_ls_R_factor_all 0.2028
_refine_ls_R_factor_gt 0.1466
_refine_ls_shift/su_max 0.000
_refine_ls_shift/su_mean 0.000
_refine_ls_structure_factor_coef Fsqd
_refine_ls_weighting_details 'calc w=1/[\s^2^(Fo^2^)+(0.1000P)^2^+0.0000P] where P=(Fo^2^+2Fc^2^)/3'
_refine_ls_weighting_scheme calc
_refine_ls_wR_factor_gt 0.3529
_refine_ls_wR_factor_ref 0.3759
_reflns_number_gt 5946
_reflns_number_total 12789
_reflns_threshold_expression >2sigma(I)
_cod_data_source_file c3ob41700j.txt
_cod_data_source_block mx2006
_cod_original_cell_volume 3652.6(13)
_cod_original_sg_symbol_H-M P-1
_cod_database_code 7153197

loop_
_symmetry_equiv_pos_as_xyz
'x, y, z'
'-x, -y, -z'

loop_
_atom_site_label
_atom_site_type_symbol
_atom_site_fract_x
_atom_site_fract_y
_atom_site_fract_z
_atom_site_U_iso_or_equiv
_atom_site_adp_type
_atom_site_occupancy
_atom_site_symmetry_multiplicity
_atom_site_calc_flag
_atom_site_refinement_flags
_atom_site_disorder_assembly
_atom_site_disorder_group
P1 P 0.1906(3) 0.2343(3) 0.05268(19) 0.1538(13) Uani 1 1 d . . .
P2 P 0.6394(3) 0.02907(16) 0.29423(16) 0.1285(10) Uani 1 1 d . . .
F1 F 0.5373(8) 0.0756(7) 0.2577(4) 0.252(5) Uani 1 1 d . . .
F2 F 0.5642(7) 0.0088(5) 0.3423(6) 0.241(4) Uani 1 1 d . . .
F3 F 0.6600(7) 0.1221(5) 0.3437(7) 0.318(7) Uani 1 1 d . . .
F4 F 0.7224(5) -0.0230(5) 0.3275(4) 0.199(3) Uani 1 1 d . . .
F5 F 0.6992(9) 0.0381(10) 0.2359(7) 0.312(6) Uani 1 1 d . . .
F6 F 0.5948(7) -0.0570(6) 0.2386(5) 0.266(5) Uani 1 1 d . . .
F7 F 0.2336(8) 0.1527(5) 0.0856(5) 0.230(4) Uani 1 1 d . . .
F8 F 0.2440(7) 0.3071(5) 0.1290(4) 0.231(4) Uani 1 1 d . . .
F9 F 0.0888(7) 0.2039(9) 0.0742(6) 0.301(6) Uani 1 1 d . . .
F10 F 0.1480(9) 0.3159(6) 0.0283(8) 0.352(8) Uani 1 1 d . . .
F11 F 0.1478(7) 0.1570(6) -0.0202(4) 0.253(4) Uani 1 1 d . . .
F12 F 0.2944(6) 0.2533(6) 0.0319(4) 0.218(3) Uani 1 1 d . . .
O1 O 0.0668(3) 0.4873(2) 0.6137(2) 0.0634(11) Uani 1 1 d . . .
O2 O 0.0619(3) 0.3751(3) 0.7085(2) 0.0834(13) Uani 1 1 d . . .
O3 O 0.1669(4) 0.2634(3) 0.7877(2) 0.0887(14) Uani 1 1 d . . .
O4 O 0.3768(5) 0.3234(3) 0.8275(3) 0.0981(16) Uani 1 1 d . . .
O5 O 0.3767(3) 0.5101(3) 0.8960(2) 0.0790(13) Uani 1 1 d . . .
O6 O 0.2121(3) 0.6304(3) 0.8776(2) 0.0880(14) Uani 1 1 d . . .
O7 O 0.0948(4) 0.7417(4) 0.7964(2) 0.0999(17) Uani 1 1 d . . .
O8 O 0.1263(4) 0.6747(3) 0.6584(2) 0.0867(14) Uani 1 1 d . . .
O9 O 0.4393(3) 0.3076(2) 0.4576(2) 0.0703(12) Uani 1 1 d D B .
N1 N 0.5479(8) 0.2060(6) 0.1641(4) 0.122(3) Uani 1 1 d . . .
N2 N 0.6470(4) 0.6840(3) 0.3454(3) 0.0757(16) Uani 1 1 d . . .
C1 C 0.5715(6) 0.4365(5) 0.5118(4) 0.092(2) Uani 1 1 d . . .
C2 C 0.4712(4) 0.4037(3) 0.4767(3) 0.0550(14) Uani 1 1 d . . .
C3 C 0.3987(4) 0.4654(4) 0.4665(3) 0.0618(16) Uani 1 1 d . . .
C4 C 0.2850(4) 0.4424(3) 0.4296(3) 0.0480(13) Uani 1 1 d . . .
H4A H 0.2636 0.3732 0.4128 0.058 Uiso 1 1 calc R . .
C5 C 0.2287(4) 0.4993(3) 0.4857(3) 0.0524(14) Uani 1 1 d . . .
C6 C 0.2572(4) 0.5960(4) 0.5098(3) 0.0568(15) Uani 1 1 d . . .
C7 C 0.3369(4) 0.6232(4) 0.4725(3) 0.0572(15) Uani 1 1 d . . .
H7B H 0.3480 0.6908 0.4858 0.069 Uiso 1 1 d R . .
C8 C 0.2951(4) 0.5858(4) 0.3929(3) 0.0493(13) Uani 1 1 d . . .
C9 C 0.2827(5) 0.6364(5) 0.3428(4) 0.0786(19) Uani 1 1 d . . .
H9A H 0.3002 0.7027 0.3593 0.094 Uiso 1 1 calc R . .
C10 C 0.2462(6) 0.5945(5) 0.2702(4) 0.085(2) Uani 1 1 d . . .
H10A H 0.2384 0.6310 0.2370 0.103 Uiso 1 1 calc R . .
C11 C 0.2216(5) 0.4997(6) 0.2470(4) 0.087(2) Uani 1 1 d . . .
H11A H 0.1972 0.4700 0.1968 0.104 Uiso 1 1 calc R . .
C12 C 0.2312(4) 0.4435(4) 0.2954(4) 0.0753(19) Uani 1 1 d . . .
H12A H 0.1626 0.4127 0.2901 0.090 Uiso 1 1 calc R . .
H12B H 0.2763 0.3928 0.2799 0.090 Uiso 1 1 calc R . .
C13 C 0.2695(4) 0.4891(4) 0.3685(3) 0.0571(15) Uani 1 1 d . . .
C14 C 0.2186(4) 0.6535(4) 0.5654(3) 0.0564(15) Uani 1 1 d . . .
H14A H 0.2375 0.7195 0.5815 0.068 Uiso 1 1 calc R . .
C15 C 0.1522(5) 0.6151(4) 0.5976(3) 0.0613(15) Uani 1 1 d . . .
C16 C 0.1260(4) 0.5182(4) 0.5736(3) 0.0561(14) Uani 1 1 d . . .
C17 C 0.1622(4) 0.4612(4) 0.5178(3) 0.0556(14) Uani 1 1 d . . .
H17A H 0.1418 0.3954 0.5010 0.067 Uiso 1 1 calc R . .
C18 C 0.0305(8) 0.6847(6) 0.6640(5) 0.120(3) Uani 1 1 d . . .
H18A H -0.0016 0.6259 0.6674 0.144 Uiso 1 1 calc R . .
H18B H -0.0101 0.7016 0.6220 0.144 Uiso 1 1 calc R . .
C19 C 0.0380(7) 0.7664(7) 0.7347(4) 0.130(4) Uani 1 1 d . . .
H19A H 0.0721 0.8238 0.7305 0.156 Uiso 1 1 calc R . .
H19B H -0.0320 0.7809 0.7417 0.156 Uiso 1 1 calc R . .
C20 C 0.0557(6) 0.6646(7) 0.8102(5) 0.114(3) Uani 1 1 d . . .
H20A H 0.0637 0.6069 0.7721 0.136 Uiso 1 1 calc R . .
H20B H -0.0187 0.6696 0.8084 0.136 Uiso 1 1 calc R . .
C21 C 0.1065(6) 0.6557(6) 0.8808(4) 0.106(3) Uani 1 1 d . . .
H21A H 0.0689 0.6060 0.8927 0.128 Uiso 1 1 calc R . .
H21B H 0.1077 0.7162 0.9187 0.128 Uiso 1 1 calc R . .
C22 C 0.2671(5) 0.6270(5) 0.9462(3) 0.084(2) Uani 1 1 d . . .
H22A H 0.2332 0.5784 0.9614 0.101 Uiso 1 1 calc R . .
H22B H 0.2678 0.6889 0.9825 0.101 Uiso 1 1 calc R . .
C23 C 0.3718(6) 0.6044(6) 0.9420(4) 0.096(2) Uani 1 1 d . . .
H23A H 0.4032 0.6507 0.9232 0.115 Uiso 1 1 calc R . .
H23B H 0.4124 0.6102 0.9912 0.115 Uiso 1 1 calc R . .
C24 C 0.4679(5) 0.4776(6) 0.8930(4) 0.0774(19) Uani 1 1 d . . .
C25 C 0.5625(6) 0.5362(7) 0.9211(4) 0.108(3) Uani 1 1 d . . .
H25A H 0.5645 0.6018 0.9455 0.130 Uiso 1 1 calc R . .
C26 C 0.6517(7) 0.4904(9) 0.9103(5) 0.117(3) Uani 1 1 d . . .
H26A H 0.7150 0.5281 0.9268 0.141 Uiso 1 1 calc R . .
C27 C 0.6551(10) 0.3974(11) 0.8786(6) 0.145(4) Uani 1 1 d . . .
H27A H 0.7187 0.3701 0.8758 0.174 Uiso 1 1 calc R . .
C28 C 0.5623(9) 0.3427(8) 0.8499(5) 0.124(4) Uani 1 1 d . . .
H28A H 0.5625 0.2774 0.8254 0.149 Uiso 1 1 calc R . .
C29 C 0.4692(7) 0.3816(8) 0.8562(4) 0.101(3) Uani 1 1 d . . .
C30 C 0.3302(5) 0.3039(5) 0.8799(4) 0.084(2) Uani 1 1 d . . .
H30A H 0.3062 0.3623 0.9089 0.101 Uiso 1 1 calc R . .
H30B H 0.3791 0.2773 0.9127 0.101 Uiso 1 1 calc R . .
C31 C 0.2396(7) 0.2323(5) 0.8381(4) 0.107(3) Uani 1 1 d . . .
H31A H 0.2663 0.1736 0.8120 0.128 Uiso 1 1 calc R . .
H31B H 0.2041 0.2166 0.8731 0.128 Uiso 1 1 calc R . .
C32 C 0.1221(6) 0.3417(6) 0.8209(4) 0.099(2) Uani 1 1 d . . .
H32A H 0.1716 0.3980 0.8374 0.119 Uiso 1 1 calc R . .
H32B H 0.1001 0.3323 0.8635 0.119 Uiso 1 1 calc R . .
C33 C 0.0273(6) 0.3560(6) 0.7650(4) 0.107(3) Uani 1 1 d . . .
H33A H -0.0202 0.2982 0.7465 0.128 Uiso 1 1 calc R . .
H33B H -0.0100 0.4093 0.7881 0.128 Uiso 1 1 calc R . .
C34 C -0.0171(5) 0.3728(5) 0.6476(4) 0.082(2) Uani 1 1 d . . .
H34A H -0.0655 0.4212 0.6616 0.099 Uiso 1 1 calc R . .
H34B H -0.0558 0.3100 0.6291 0.099 Uiso 1 1 calc R . .
C35 C 0.0298(4) 0.3919(4) 0.5902(3) 0.0560(14) Uani 1 1 d . . .
H35A H 0.0868 0.3509 0.5821 0.067 Uiso 1 1 calc R . .
H35B H -0.0221 0.3787 0.5443 0.067 Uiso 1 1 calc R . .
C36 C 0.4708(6) 0.2502(5) 0.3956(4) 0.095(2) Uani 1 1 d D . .
H36A H 0.5382 0.2267 0.4114 0.114 Uiso 1 1 calc R A 1
H36B H 0.4799 0.2896 0.3640 0.114 Uiso 1 1 calc R A 1
O10 O 0.2983(9) 0.2009(8) 0.3267(7) 0.115(5) Uani 0.56(2) 1 d PDU B 1
C37 C 0.3936(10) 0.1649(10) 0.3518(11) 0.161(10) Uani 0.56(2) 1 d PDU B 1
H37A H 0.4197 0.1264 0.3103 0.193 Uiso 0.56(2) 1 calc PR B 1
H37B H 0.3837 0.1245 0.3826 0.193 Uiso 0.56(2) 1 calc PR B 1
C38 C 0.235(2) 0.1534(17) 0.2588(10) 0.164(10) Uani 0.56(2) 1 d PDU B 1
H38A H 0.1683 0.1808 0.2541 0.246 Uiso 0.56(2) 1 calc PR B 1
H38B H 0.2247 0.0861 0.2550 0.246 Uiso 0.56(2) 1 calc PR B 1
H38C H 0.2676 0.1602 0.2203 0.246 Uiso 0.56(2) 1 calc PR B 1
O10' O 0.313(3) 0.181(3) 0.3477(18) 0.30(2) Uani 0.44(2) 1 d PDU B 2
C37' C 0.3849(14) 0.2361(15) 0.3278(8) 0.114(8) Uani 0.44(2) 1 d PDU B 2
H37C H 0.3584 0.2966 0.3226 0.137 Uiso 0.44(2) 1 calc PR B 2
H37D H 0.4064 0.2010 0.2832 0.137 Uiso 0.44(2) 1 calc PR B 2
C38' C 0.246(3) 0.121(2) 0.2861(18) 0.152(12) Uani 0.44(2) 1 d PDU B 2
H38D H 0.1839 0.1024 0.2997 0.228 Uiso 0.44(2) 1 calc PR B 2
H38E H 0.2800 0.0638 0.2665 0.228 Uiso 0.44(2) 1 calc PR B 2
H38F H 0.2276 0.1540 0.2494 0.228 Uiso 0.44(2) 1 calc PR B 2
C39 C 1.0591(9) 0.8946(8) 0.5845(7) 0.220(7) Uani 1 1 d . . .
H39A H 1.0565 0.8847 0.6311 0.330 Uiso 1 1 calc R . .
H39B H 1.0730 0.9622 0.5910 0.330 Uiso 1 1 calc R . .
H39C H 1.1137 0.8595 0.5653 0.330 Uiso 1 1 calc R . .
C40 C 0.9538(9) 0.8589(6) 0.5304(6) 0.119(3) Uani 1 1 d . . .
C41 C 0.9511(6) 0.8705(4) 0.4618(6) 0.109(3) Uani 1 1 d . . .
H41A H 1.0100 0.8944 0.4505 0.130 Uiso 1 1 calc R . .
C42 C 0.8558(6) 0.8451(4) 0.4097(4) 0.092(2) Uani 1 1 d . . .
H42A H 0.8522 0.8490 0.3622 0.110 Uiso 1 1 calc R . .
C43 C 0.7695(5) 0.8150(4) 0.4274(4) 0.081(2) Uani 1 1 d . . .
C44 C 0.7753(7) 0.8056(5) 0.4964(5) 0.113(3) Uani 1 1 d . . .
H44A H 0.7176 0.7807 0.5084 0.135 Uiso 1 1 calc R . .
C45 C 0.8676(8) 0.8334(5) 0.5473(5) 0.103(3) Uani 1 1 d . . .
H45A H 0.8694 0.8344 0.5958 0.124 Uiso 1 1 calc R . .
C46 C 0.6659(6) 0.7886(5) 0.3746(5) 0.103(2) Uani 1 1 d . . .
H46A H 0.6109 0.8146 0.3995 0.124 Uiso 1 1 calc R . .
H46B H 0.6645 0.8164 0.3343 0.124 Uiso 1 1 calc R . .
C47 C 0.7100(5) 0.6362(5) 0.3087(4) 0.0770(19) Uani 1 1 d . . .
H47A H 0.7672 0.6693 0.3024 0.092 Uiso 1 1 calc R . .
C48 C 0.6960(4) 0.5400(5) 0.2791(3) 0.0697(17) Uani 1 1 d . . .
H48A H 0.7424 0.5053 0.2531 0.084 Uiso 1 1 calc R . .
C49 C 0.6095(5) 0.4961(5) 0.2894(4) 0.0737(19) Uani 1 1 d . . .
C50 C 0.5467(5) 0.5495(5) 0.3304(4) 0.084(2) Uani 1 1 d . . .
H50A H 0.4882 0.5188 0.3372 0.100 Uiso 1 1 calc R . .
C51 C 0.5652(5) 0.6402(5) 0.3599(4) 0.089(2) Uani 1 1 d . . .
H51A H 0.5240 0.6751 0.3904 0.106 Uiso 1 1 calc R . .
C52 C 0.5856(5) 0.3914(5) 0.2480(3) 0.078(2) Uani 1 1 d . . .
C53 C 0.6667(5) 0.3301(6) 0.2343(4) 0.085(2) Uani 1 1 d . . .
H53A H 0.7366 0.3533 0.2529 0.102 Uiso 1 1 calc R . .
C54 C 0.6416(8) 0.2399(6) 0.1947(4) 0.110(3) Uani 1 1 d . . .
H54A H 0.6951 0.1986 0.1888 0.132 Uiso 1 1 calc R . .
C55 C 0.4686(9) 0.2597(9) 0.1733(7) 0.153(5) Uani 1 1 d . . .
H55A H 0.4003 0.2348 0.1498 0.183 Uiso 1 1 calc R . .
C56 C 0.4886(6) 0.3528(7) 0.2179(5) 0.107(3) Uani 1 1 d . . .
H56A H 0.4327 0.3899 0.2273 0.129 Uiso 1 1 calc R . .
C57 C 0.5270(9) 0.1058(6) 0.1124(6) 0.141(4) Uani 1 1 d U . .
H57A H 0.5593 0.0599 0.1366 0.169 Uiso 1 1 calc R . .
H57B H 0.4522 0.0884 0.0968 0.169 Uiso 1 1 calc R . .
C58 C 0.5707(9) 0.1050(6) 0.0502(7) 0.121(3) Uani 1 1 d U . .
C59 C 0.6594(11) 0.0722(8) 0.0370(8) 0.164(4) Uani 1 1 d U . .
H59A H 0.7002 0.0443 0.0700 0.197 Uiso 1 1 calc R . .
C60 C 0.6966(11) 0.0777(8) -0.0276(9) 0.174(5) Uani 1 1 d U . .
H60A H 0.7645 0.0603 -0.0292 0.209 Uiso 1 1 calc R . .
C61 C 0.6469(13) 0.1038(8) -0.0827(9) 0.170(5) Uani 1 1 d U . .
C62 C 0.5520(9) 0.1316(6) -0.0694(6) 0.131(3) Uani 1 1 d U . .
H62A H 0.5073 0.1508 -0.1060 0.157 Uiso 1 1 calc R . .
C63 C 0.5154(9) 0.1339(5) -0.0066(6) 0.127(3) Uani 1 1 d U . .
H63A H 0.4498 0.1564 -0.0033 0.152 Uiso 1 1 calc R . .
C64 C 0.6826(10) 0.1042(8) -0.1511(7) 0.183(5) Uani 1 1 d U . .
H64A H 0.7510 0.0805 -0.1491 0.275 Uiso 1 1 calc R . .
H64B H 0.6853 0.1688 -0.1549 0.275 Uiso 1 1 calc R . .
H64C H 0.6343 0.0634 -0.1934 0.275 Uiso 1 1 calc R . .

loop_
_atom_site_aniso_label
_atom_site_aniso_U_11
_atom_site_aniso_U_22
_atom_site_aniso_U_33
_atom_site_aniso_U_23
_atom_site_aniso_U_13
_atom_site_aniso_U_12
P1 0.129(3) 0.170(3) 0.134(3) 0.000(3) 0.024(2) 0.030(2)
P2 0.198(3) 0.0771(14) 0.117(2) 0.0351(15) 0.039(2) 0.0336(17)
F1 0.318(11) 0.327(10) 0.204(7) 0.164(7) 0.127(7) 0.237(9)
F2 0.262(10) 0.222(7) 0.317(11) 0.176(8) 0.100(8) 0.026(6)
F3 0.178(8) 0.123(5) 0.548(18) -0.059(7) 0.069(10) -0.008(5)
F4 0.173(6) 0.234(6) 0.204(6) 0.126(5) -0.020(5) 0.076(5)
F5 0.280(11) 0.498(16) 0.381(13) 0.360(13) 0.228(10) 0.251(11)
F6 0.237(9) 0.220(8) 0.214(8) -0.067(7) -0.054(7) 0.018(7)
F7 0.309(11) 0.135(5) 0.231(8) 0.025(5) 0.067(7) -0.003(6)
F8 0.297(10) 0.167(5) 0.153(6) -0.028(5) -0.020(6) 0.085(6)
F9 0.144(7) 0.406(14) 0.386(14) 0.086(11) 0.168(8) 0.075(8)
F10 0.263(11) 0.193(7) 0.482(17) 0.062(9) -0.138(11) 0.089(7)
F11 0.273(10) 0.267(8) 0.168(7) -0.023(6) 0.058(6) -0.095(7)
F12 0.126(6) 0.320(9) 0.217(7) 0.090(7) 0.045(5) -0.032(6)
O1 0.082(3) 0.053(2) 0.060(3) 0.0171(19) 0.024(2) 0.018(2)
O2 0.053(3) 0.136(4) 0.077(3) 0.055(3) 0.015(2) 0.031(2)
O3 0.100(4) 0.100(3) 0.073(3) 0.036(3) 0.016(3) 0.043(3)
O4 0.117(4) 0.103(3) 0.077(3) 0.036(3) 0.011(3) 0.038(3)
O5 0.063(3) 0.095(3) 0.068(3) 0.015(2) 0.002(2) 0.022(2)
O6 0.073(3) 0.106(3) 0.076(3) 0.020(3) 0.003(2) 0.025(3)
O7 0.118(4) 0.115(4) 0.055(3) 0.014(3) 0.004(3) 0.060(3)
O8 0.086(3) 0.111(3) 0.066(3) 0.020(3) 0.026(2) 0.048(3)
O9 0.060(2) 0.053(2) 0.087(3) 0.007(2) 0.011(2) 0.0072(19)
N1 0.146(8) 0.113(6) 0.097(5) 0.049(5) -0.017(5) -0.018(6)
N2 0.063(4) 0.063(3) 0.089(4) 0.016(3) -0.002(3) 0.016(3)
C1 0.072(5) 0.097(5) 0.113(6) 0.043(5) 0.012(4) 0.013(4)
C2 0.057(3) 0.032(3) 0.077(4) 0.015(3) 0.016(3) 0.010(2)
C3 0.046(3) 0.092(4) 0.045(3) 0.019(3) 0.003(2) 0.025(3)
C4 0.039(3) 0.045(3) 0.053(3) 0.001(2) 0.011(2) 0.005(2)
C5 0.049(3) 0.038(3) 0.066(4) 0.014(3) 0.004(3) -0.002(2)
C6 0.037(3) 0.062(3) 0.067(4) 0.020(3) 0.001(3) 0.015(3)
C7 0.047(3) 0.050(3) 0.073(4) 0.016(3) 0.013(3) 0.015(2)
C8 0.039(3) 0.057(3) 0.054(4) 0.019(3) 0.009(2) 0.000(2)
C9 0.069(4) 0.080(4) 0.087(5) 0.009(4) 0.036(4) 0.027(3)
C10 0.094(5) 0.088(5) 0.088(6) 0.037(5) 0.034(4) 0.022(4)
C11 0.067(4) 0.153(7) 0.060(4) 0.047(5) 0.029(3) 0.045(5)
C12 0.042(3) 0.093(4) 0.093(5) 0.018(4) 0.030(3) 0.025(3)
C13 0.032(3) 0.078(4) 0.051(4) 0.002(3) 0.010(2) 0.007(3)
C14 0.054(3) 0.048(3) 0.062(4) 0.019(3) -0.004(3) 0.025(3)
C15 0.062(4) 0.065(4) 0.064(4) 0.031(3) 0.012(3) 0.023(3)
C16 0.062(4) 0.069(4) 0.034(3) 0.015(3) 0.003(3) 0.012(3)
C17 0.053(3) 0.052(3) 0.050(4) 0.009(3) -0.005(3) -0.003(3)
C18 0.119(8) 0.122(7) 0.109(7) 0.035(6) 0.001(6) 0.045(6)
C19 0.150(8) 0.167(8) 0.074(5) 0.024(5) 0.036(5) 0.111(7)
C20 0.081(6) 0.146(8) 0.101(7) 0.026(6) 0.001(5) 0.062(5)
C21 0.087(6) 0.139(7) 0.083(5) 0.027(5) 0.001(4) 0.011(5)
C22 0.079(5) 0.114(5) 0.062(4) 0.036(4) 0.002(4) 0.014(4)
C23 0.072(5) 0.136(7) 0.088(5) 0.058(5) -0.001(4) 0.004(5)
C24 0.062(4) 0.122(6) 0.055(4) 0.044(4) 0.000(3) 0.010(4)
C25 0.079(5) 0.184(8) 0.086(5) 0.081(6) 0.016(4) 0.048(6)
C26 0.084(6) 0.185(9) 0.103(7) 0.065(7) 0.033(5) 0.022(7)
C27 0.117(9) 0.249(14) 0.119(9) 0.089(9) 0.083(7) 0.085(10)
C28 0.128(8) 0.208(10) 0.082(6) 0.084(6) 0.058(6) 0.093(8)
C29 0.086(6) 0.180(9) 0.058(5) 0.061(6) 0.023(4) 0.040(6)
C30 0.066(4) 0.131(6) 0.066(5) 0.040(4) 0.021(4) 0.028(4)
C31 0.146(8) 0.100(5) 0.096(6) 0.064(5) 0.023(5) 0.055(5)
C32 0.092(6) 0.149(7) 0.077(5) 0.057(5) 0.030(4) 0.035(5)
C33 0.080(5) 0.182(8) 0.092(6) 0.076(6) 0.042(4) 0.052(5)
C34 0.065(4) 0.092(4) 0.094(5) 0.029(4) 0.021(4) 0.045(3)
C35 0.052(3) 0.066(3) 0.059(4) 0.028(3) 0.018(3) 0.010(3)
C36 0.089(5) 0.074(4) 0.109(6) 0.002(4) 0.028(5) 0.001(4)
O10 0.105(8) 0.111(7) 0.092(7) -0.002(5) -0.013(5) 0.014(6)
C37 0.152(12) 0.159(12) 0.166(12) 0.027(8) 0.055(9) 0.004(9)
C38 0.166(13) 0.156(12) 0.165(13) 0.042(9) 0.029(9) 0.018(9)
O10' 0.30(2) 0.30(2) 0.30(2) 0.077(11) 0.057(11) 0.026(10)
C37' 0.130(12) 0.107(11) 0.115(11) 0.036(8) 0.044(8) 0.025(8)
C38' 0.152(14) 0.148(14) 0.150(14) 0.035(9) 0.033(9) 0.018(9)
C39 0.158(10) 0.151(9) 0.258(14) 0.039(9) -0.129(10) -0.007(7)
C40 0.144(9) 0.080(5) 0.113(8) 0.027(5) -0.011(7) -0.006(5)
C41 0.098(6) 0.057(4) 0.171(9) 0.043(5) 0.019(6) -0.008(4)
C42 0.078(5) 0.069(4) 0.120(6) 0.025(4) 0.009(5) -0.018(4)
C43 0.071(5) 0.078(4) 0.096(6) 0.035(4) 0.011(4) 0.020(4)
C44 0.114(7) 0.095(5) 0.111(7) 0.022(5) -0.005(6) 0.023(5)
C45 0.106(7) 0.098(6) 0.109(7) 0.049(5) 0.005(6) 0.008(5)
C46 0.069(5) 0.106(6) 0.143(7) 0.059(5) 0.011(5) 0.008(4)
C47 0.065(4) 0.080(5) 0.078(5) 0.027(4) -0.007(4) -0.014(4)
C48 0.049(4) 0.093(5) 0.066(4) 0.033(4) -0.003(3) -0.002(3)
C49 0.050(4) 0.092(5) 0.077(5) 0.043(4) -0.017(3) 0.001(3)
C50 0.049(4) 0.083(5) 0.136(7) 0.045(4) 0.040(4) 0.009(3)
C51 0.060(4) 0.084(5) 0.130(7) 0.039(4) 0.030(4) -0.009(4)
C52 0.083(5) 0.094(5) 0.065(4) 0.048(4) -0.005(4) 0.002(4)
C53 0.059(4) 0.114(6) 0.084(5) 0.049(5) -0.007(4) 0.012(4)
C54 0.143(9) 0.091(6) 0.081(6) 0.025(5) -0.012(5) 0.012(5)
C55 0.107(8) 0.158(10) 0.209(12) 0.120(10) -0.023(8) -0.033(8)
C56 0.062(5) 0.137(7) 0.134(7) 0.080(6) -0.010(4) -0.029(5)
C57 0.169(8) 0.106(6) 0.143(7) 0.046(5) 0.012(6) -0.004(5)
C58 0.115(6) 0.090(5) 0.140(7) 0.023(5) 0.002(6) 0.013(5)
C59 0.165(8) 0.141(7) 0.176(8) 0.053(6) 0.002(7) 0.019(6)
C60 0.167(8) 0.147(7) 0.189(9) 0.023(7) 0.034(7) 0.021(6)
C61 0.169(9) 0.151(7) 0.181(9) 0.046(7) 0.022(7) 0.021(7)
C62 0.126(7) 0.114(6) 0.136(7) 0.017(5) 0.018(6) 0.001(5)
C63 0.155(7) 0.084(5) 0.130(7) 0.022(5) 0.015(6) 0.019(5)
C64 0.175(8) 0.174(8) 0.180(8) 0.017(7) 0.041(7) 0.018(7)

loop_
_atom_type_symbol
_atom_type_description
_atom_type_scat_dispersion_real
_atom_type_scat_dispersion_imag
_atom_type_scat_source
C C 0.0033 0.0016 'International Tables Vol C Tables 4.2.6.8 and 6.1.1.4'
F F 0.0171 0.0103 'International Tables Vol C Tables 4.2.6.8 and 6.1.1.4'
N N 0.0061 0.0033 'International Tables Vol C Tables 4.2.6.8 and 6.1.1.4'
P P 0.1023 0.0942 'International Tables Vol C Tables 4.2.6.8 and 6.1.1.4'
O O 0.0106 0.0060 'International Tables Vol C Tables 4.2.6.8 and 6.1.1.4'
H H 0.0000 0.0000 'International Tables Vol C Tables 4.2.6.8 and 6.1.1.4'

loop_
_geom_angle_atom_site_label_1
_geom_angle_atom_site_label_2
_geom_angle_atom_site_label_3
_geom_angle
_geom_angle_site_symmetry_1
_geom_angle_site_symmetry_3
F10 P1 F11 96.1(6) . .
F10 P1 F12 90.1(7) . .
F11 P1 F12 93.6(5) . .
F10 P1 F7 174.7(7) . .
F11 P1 F7 88.2(5) . .
F12 P1 F7 92.7(5) . .
F10 P1 F9 95.9(7) . .
F11 P1 F9 84.2(5) . .
F12 P1 F9 173.8(6) . .
F7 P1 F9 81.5(6) . .
F10 P1 F8 89.0(5) . .
F11 P1 F8 174.1(6) . .
F12 P1 F8 83.5(5) . .
F7 P1 F8 86.9(4) . .
F9 P1 F8 98.2(6) . .
F3 P2 F6 166.2(6) . .
F3 P2 F4 101.6(6) . .
F6 P2 F4 91.6(5) . .
F3 P2 F5 101.0(8) . .
F6 P2 F5 82.3(7) . .
F4 P2 F5 92.2(5) . .
F3 P2 F2 86.8(6) . .
F6 P2 F2 88.8(6) . .
F4 P2 F2 92.0(4) . .
F5 P2 F2 170.2(7) . .
F3 P2 F1 82.9(5) . .
F6 P2 F1 83.6(5) . .
F4 P2 F1 172.6(5) . .
F5 P2 F1 92.7(4) . .
F2 P2 F1 82.3(5) . .
C16 O1 C35 117.8(4) . .
C33 O2 C34 114.2(5) . .
C32 O3 C31 111.8(5) . .
C30 O4 C29 114.1(5) . .
C24 O5 C23 118.5(6) . .
C22 O6 C21 110.4(5) . .
C20 O7 C19 116.2(7) . .
C18 O8 C15 122.2(6) . .
C2 O9 C36 114.8(5) . .
C54 N1 C55 121.1(9) . .
C54 N1 C57 119.9(10) . .
C55 N1 C57 118.9(10) . .
C47 N2 C51 122.1(6) . .
C47 N2 C46 119.0(6) . .
C51 N2 C46 118.8(6) . .
C2 C1 C3 120.2(6) . 2_666
C2 C1 C7 127.4(6) . 2_666
C3 C1 C7 112.3(5) 2_666 2_666
C3 C2 C1 120.5(5) . .
C3 C2 O9 118.2(5) . .
C1 C2 O9 121.0(5) . .
C2 C3 C1 119.2(5) . 2_666
C2 C3 C4 127.8(5) . .
C1 C3 C4 112.9(5) 2_666 .
C5 C4 C13 106.5(4) . .
C5 C4 C3 104.1(4) . .
C13 C4 C3 104.6(4) . .
C5 C4 H4A 113.6 . .
C13 C4 H4A 113.6 . .
C3 C4 H4A 113.6 . .
C17 C5 C6 119.8(5) . .
C17 C5 C4 125.3(4) . .
C6 C5 C4 114.5(5) . .
C14 C6 C5 119.8(5) . .
C14 C6 C7 128.0(5) . .
C5 C6 C7 112.1(5) . .
C8 C7 C6 107.5(4) . .
C8 C7 C1 104.8(5) . 2_666
C6 C7 C1 105.4(5) . 2_666
C8 C7 H7B 109.5 . .
C6 C7 H7B 109.6 . .
C1 C7 H7B 119.4 2_666 .
C9 C8 C13 118.5(5) . .
C9 C8 C7 127.2(5) . .
C13 C8 C7 114.2(5) . .
C10 C9 C8 122.6(6) . .
C10 C9 H9A 118.7 . .
C8 C9 H9A 118.7 . .
C11 C10 C9 118.4(7) . .
C11 C10 H10A 120.8 . .
C9 C10 H10A 120.8 . .
C10 C11 C12 122.1(7) . .
C10 C11 H11A 118.9 . .
C12 C11 H11A 118.9 . .
C13 C12 C11 117.4(6) . .
C13 C12 H12A 107.9 . .
C11 C12 H12A 107.9 . .
C13 C12 H12B 107.9 . .
C11 C12 H12B 107.9 . .
H12A C12 H12B 107.2 . .
C8 C13 C12 121.0(6) . .
C8 C13 C4 113.0(4) . .
C12 C13 C4 126.0(5) . .
C6 C14 C15 120.3(5) . .
C6 C14 H14A 119.8 . .
C15 C14 H14A 119.8 . .
O8 C15 C14 117.1(5) . .
O8 C15 C16 123.3(6) . .
C14 C15 C16 119.0(6) . .
C17 C16 O1 125.2(5) . .
C17 C16 C15 121.0(6) . .
O1 C16 C15 113.7(5) . .
C16 C17 C5 120.0(5) . .
C16 C17 H17A 120.0 . .
C5 C17 H17A 120.0 . .
O8 C18 C19 104.2(7) . .
O8 C18 H18A 110.9 . .
C19 C18 H18A 110.9 . .
O8 C18 H18B 110.9 . .
C19 C18 H18B 110.9 . .
H18A C18 H18B 108.9 . .
O7 C19 C18 111.4(6) . .
O7 C19 H19A 109.4 . .
C18 C19 H19A 109.4 . .
O7 C19 H19B 109.4 . .
C18 C19 H19B 109.4 . .
H19A C19 H19B 108.0 . .
O7 C20 C21 112.2(7) . .
O7 C20 H20A 109.2 . .
C21 C20 H20A 109.2 . .
O7 C20 H20B 109.2 . .
C21 C20 H20B 109.2 . .
H20A C20 H20B 107.9 . .
C20 C21 O6 108.1(7) . .
C20 C21 H21A 110.1 . .
O6 C21 H21A 110.1 . .
C20 C21 H21B 110.1 . .
O6 C21 H21B 110.1 . .
H21A C21 H21B 108.4 . .
O6 C22 C23 109.3(6) . .
O6 C22 H22A 109.8 . .
C23 C22 H22A 109.8 . .
O6 C22 H22B 109.8 . .
C23 C22 H22B 109.8 . .
H22A C22 H22B 108.3 . .
O5 C23 C22 112.5(6) . .
O5 C23 H23A 109.1 . .
C22 C23 H23A 109.1 . .
O5 C23 H23B 109.1 . .
C22 C23 H23B 109.1 . .
H23A C23 H23B 107.8 . .
O5 C24 C29 116.6(6) . .
O5 C24 C25 123.5(8) . .
C29 C24 C25 119.8(8) . .
C26 C25 C24 115.7(9) . .
C26 C25 H25A 122.2 . .
C24 C25 H25A 122.2 . .
C27 C26 C25 125.5(10) . .
C27 C26 H26A 117.3 . .
C25 C26 H26A 117.3 . .
C26 C27 C28 117.7(11) . .
C26 C27 H27A 121.1 . .
C28 C27 H27A 121.1 . .
C29 C28 C27 121.3(11) . .
C29 C28 H28A 119.3 . .
C27 C28 H28A 119.3 . .
C28 C29 C24 119.9(10) . .
C28 C29 O4 119.6(10) . .
C24 C29 O4 120.4(7) . .
O4 C30 C31 105.8(6) . .
O4 C30 H30A 110.6 . .
C31 C30 H30A 110.6 . .
O4 C30 H30B 110.6 . .
C31 C30 H30B 110.6 . .
H30A C30 H30B 108.7 . .
O3 C31 C30 114.6(6) . .
O3 C31 H31A 108.6 . .
C30 C31 H31A 108.6 . .
O3 C31 H31B 108.6 . .
C30 C31 H31B 108.6 . .
H31A C31 H31B 107.6 . .
O3 C32 C33 107.8(6) . .
O3 C32 H32A 110.2 . .
C33 C32 H32A 110.2 . .
O3 C32 H32B 110.2 . .
C33 C32 H32B 110.2 . .
H32A C32 H32B 108.5 . .
O2 C33 C32 108.4(6) . .
O2 C33 H33A 110.0 . .
C32 C33 H33A 110.0 . .
O2 C33 H33B 110.0 . .
C32 C33 H33B 110.0 . .
H33A C33 H33B 108.4 . .
O2 C34 C35 109.1(5) . .
O2 C34 H34A 109.9 . .
C35 C34 H34A 109.9 . .
O2 C34 H34B 109.9 . .
C35 C34 H34B 109.9 . .
H34A C34 H34B 108.3 . .
O1 C35 C34 107.6(5) . .
O1 C35 H35A 110.2 . .
C34 C35 H35A 110.2 . .
O1 C35 H35B 110.2 . .
C34 C35 H35B 110.2 . .
H35A C35 H35B 108.5 . .
O9 C36 C37' 110.3(10) . .
O9 C36 C37 113.2(9) . .
C37' C36 C37 48.6(10) . .
O9 C36 H36A 108.9 . .
C37' C36 H36A 140.3 . .
C37 C36 H36A 108.9 . .
O9 C36 H36B 108.9 . .
C37' C36 H36B 64.4 . .
C37 C36 H36B 108.9 . .
H36A C36 H36B 107.8 . .
C38 O10 C37 120.5(16) . .
O10 C37 C36 107.9(10) . .
O10 C37 H37A 110.1 . .
C36 C37 H37A 110.1 . .
O10 C37 H37B 110.1 . .
C36 C37 H37B 110.1 . .
H37A C37 H37B 108.4 . .
O10 C38 H38A 109.5 . .
O10 C38 H38B 109.5 . .
H38A C38 H38B 109.5 . .
O10 C38 H38C 109.5 . .
H38A C38 H38C 109.5 . .
H38B C38 H38C 109.5 . .
C38' O10' C37' 111(3) . .
O10' C37' C36 96.9(18) . .
O10' C37' H37C 112.4 . .
C36 C37' H37C 112.4 . .
O10' C37' H37D 112.4 . .
C36 C37' H37D 112.4 . .
H37C C37' H37D 109.9 . .
O10' C38' H38D 109.5 . .
O10' C38' H38E 109.5 . .
H38D C38' H38E 109.5 . .
O10' C38' H38F 109.5 . .
H38D C38' H38F 109.5 . .
H38E C38' H38F 109.5 . .
C40 C39 H39A 109.5 . .
C40 C39 H39B 109.5 . .
H39A C39 H39B 109.5 . .
C40 C39 H39C 109.5 . .
H39A C39 H39C 109.5 . .
H39B C39 H39C 109.5 . .
C45 C40 C41 120.3(9) . .
C45 C40 C39 125.8(11) . .
C41 C40 C39 113.1(11) . .
C40 C41 C42 117.3(8) . .
C40 C41 H41A 121.4 . .
C42 C41 H41A 121.4 . .
C43 C42 C41 121.1(8) . .
C43 C42 H42A 119.4 . .
C41 C42 H42A 119.4 . .
C42 C43 C44 119.7(7) . .
C42 C43 C46 123.4(7) . .
C44 C43 C46 117.0(7) . .
C45 C44 C43 118.6(9) . .
C45 C44 H44A 120.7 . .
C43 C44 H44A 120.7 . .
C40 C45 C44 122.5(9) . .
C40 C45 H45A 118.8 . .
C44 C45 H45A 118.8 . .
N2 C46 C43 110.4(6) . .
N2 C46 H46A 109.6 . .
C43 C46 H46A 109.6 . .
N2 C46 H46B 109.6 . .
C43 C46 H46B 109.6 . .
H46A C46 H46B 108.1 . .
N2 C47 C48 122.1(6) . .
N2 C47 H47A 118.9 . .
C48 C47 H47A 118.9 . .
C47 C48 C49 116.0(7) . .
C47 C48 H48A 122.0 . .
C49 C48 H48A 122.0 . .
C50 C49 C48 119.6(6) . .
C50 C49 C52 124.1(6) . .
C48 C49 C52 116.1(7) . .
C51 C50 C49 122.3(6) . .
C51 C50 H50A 118.9 . .
C49 C50 H50A 118.9 . .
C50 C51 N2 117.7(7) . .
C50 C51 H51A 121.2 . .
N2 C51 H51A 121.2 . .
C56 C52 C53 116.4(7) . .
C56 C52 C49 122.3(7) . .
C53 C52 C49 121.1(6) . .
C54 C53 C52 118.7(7) . .
C54 C53 H53A 120.6 . .
C52 C53 H53A 120.6 . .
N1 C54 C53 123.3(9) . .
N1 C54 H54A 118.4 . .
C53 C54 H54A 118.4 . .
N1 C55 C56 118.7(9) . .
N1 C55 H55A 120.6 . .
C56 C55 H55A 120.6 . .
C52 C56 C55 121.5(9) . .
C52 C56 H56A 119.3 . .
C55 C56 H56A 119.3 . .
C58 C57 N1 107.1(8) . .
C58 C57 H57A 110.3 . .
N1 C57 H57A 110.3 . .
C58 C57 H57B 110.3 . .
N1 C57 H57B 110.3 . .
H57A C57 H57B 108.5 . .
C59 C58 C63 111.7(13) . .
C59 C58 C57 127.5(12) . .
C63 C58 C57 120.6(11) . .
C58 C59 C60 122.3(13) . .
C58 C59 H59A 118.9 . .
C60 C59 H59A 118.9 . .
C61 C60 C59 127.7(16) . .
C61 C60 H60A 116.2 . .
C59 C60 H60A 116.2 . .
C60 C61 C62 108.3(16) . .
C60 C61 C64 127.8(17) . .
C62 C61 C64 123.9(15) . .
C61 C62 C63 126.4(13) . .
C61 C62 H62A 116.8 . .
C63 C62 H62A 116.8 . .
C58 C63 C62 123.3(12) . .
C58 C63 H63A 118.4 . .
C62 C63 H63A 118.4 . .
C61 C64 H64A 109.5 . .
C61 C64 H64B 109.5 . .
H64A C64 H64B 109.5 . .
C61 C64 H64C 109.5 . .
H64A C64 H64C 109.5 . .
H64B C64 H64C 109.5 . .

loop_
_geom_bond_atom_site_label_1
_geom_bond_atom_site_label_2
_geom_bond_distance
_geom_bond_site_symmetry_2
P1 F10 1.498(9) .
P1 F11 1.556(7) .
P1 F12 1.568(7) .
P1 F7 1.584(9) .
P1 F9 1.599(9) .
P1 F8 1.602(7) .
P2 F3 1.430(7) .
P2 F6 1.451(7) .
P2 F4 1.504(6) .
P2 F5 1.565(8) .
P2 F2 1.597(9) .
P2 F1 1.659(8) .
O1 C16 1.384(7) .
O1 C35 1.402(6) .
O2 C33 1.387(8) .
O2 C34 1.420(7) .
O3 C32 1.372(8) .
O3 C31 1.421(8) .
O4 C30 1.404(8) .
O4 C29 1.411(10) .
O5 C24 1.321(8) .
O5 C23 1.445(8) .
O6 C22 1.418(7) .
O6 C21 1.472(9) .
O7 C20 1.365(10) .
O7 C19 1.439(8) .
O8 C18 1.314(10) .
O8 C15 1.387(7) .
O9 C2 1.399(6) .
O9 C36 1.426(6) .
N1 C54 1.297(11) .
N1 C55 1.343(13) .
N1 C57 1.529(11) .
N2 C47 1.309(8) .
N2 C51 1.380(8) .
N2 C46 1.488(8) .
C1 C2 1.386(8) .
C1 C3 1.417(9) 2_666
C1 C7 1.549(8) 2_666
C2 C3 1.362(7) .
C3 C1 1.417(9) 2_666
C3 C4 1.532(7) .
C4 C5 1.530(7) .
C4 C13 1.531(8) .
C4 H4A 1.0000 .
C5 C17 1.388(7) .
C5 C6 1.394(7) .
C6 C14 1.383(8) .
C6 C7 1.522(8) .
C7 C8 1.495(7) .
C7 C1 1.549(8) 2_666
C7 H7B 0.9600 .
C8 C9 1.385(8) .
C8 C13 1.388(7) .
C9 C10 1.372(9) .
C9 H9A 0.9500 .
C10 C11 1.360(9) .
C10 H10A 0.9500 .
C11 C12 1.420(9) .
C11 H11A 0.9500 .
C12 C13 1.394(8) .
C12 H12A 0.9900 .
C12 H12B 0.9900 .
C14 C15 1.392(8) .
C14 H14A 0.9500 .
C15 C16 1.392(7) .
C16 C17 1.367(7) .
C17 H17A 0.9500 .
C18 C19 1.553(10) .
C18 H18A 0.9900 .
C18 H18B 0.9900 .
C19 H19A 0.9900 .
C19 H19B 0.9900 .
C20 C21 1.463(10) .
C20 H20A 0.9900 .
C20 H20B 0.9900 .
C21 H21A 0.9900 .
C21 H21B 0.9900 .
C22 C23 1.456(9) .
C22 H22A 0.9900 .
C22 H22B 0.9900 .
C23 H23A 0.9900 .
C23 H23B 0.9900 .
C24 C29 1.403(11) .
C24 C25 1.437(10) .
C25 C26 1.403(11) .
C25 H25A 0.9500 .
C26 C27 1.347(13) .
C26 H26A 0.9500 .
C27 C28 1.392(14) .
C27 H27A 0.9500 .
C28 C29 1.390(11) .
C28 H28A 0.9500 .
C30 C31 1.525(10) .
C30 H30A 0.9900 .
C30 H30B 0.9900 .
C31 H31A 0.9900 .
C31 H31B 0.9900 .
C32 C33 1.560(9) .
C32 H32A 0.9900 .
C32 H32B 0.9900 .
C33 H33A 0.9900 .
C33 H33B 0.9900 .
C34 C35 1.492(8) .
C34 H34A 0.9900 .
C34 H34B 0.9900 .
C35 H35A 0.9900 .
C35 H35B 0.9900 .
C36 C37' 1.536(10) .
C36 C37 1.544(9) .
C36 H36A 0.9900 .
C36 H36B 0.9900 .
O10 C38 1.413(9) .
O10 C37 1.433(10) .
C37 H37A 0.9900 .
C37 H37B 0.9900 .
C38 H38A 0.9800 .
C38 H38B 0.9800 .
C38 H38C 0.9800 .
O10' C38' 1.413(10) .
O10' C37' 1.433(10) .
C37' H37C 0.9900 .
C37' H37D 0.9900 .
C38' H38D 0.9800 .
C38' H38E 0.9800 .
C38' H38F 0.9800 .
C39 C40 1.562(12) .
C39 H39A 0.9800 .
C39 H39B 0.9800 .
C39 H39C 0.9800 .
C40 C45 1.341(12) .
C40 C41 1.407(12) .
C41 C42 1.431(10) .
C41 H41A 0.9500 .
C42 C43 1.373(9) .
C42 H42A 0.9500 .
C43 C44 1.396(10) .
C43 C46 1.522(9) .
C44 C45 1.394(11) .
C44 H44A 0.9500 .
C45 H45A 0.9500 .
C46 H46A 0.9900 .
C46 H46B 0.9900 .
C47 C48 1.372(8) .
C47 H47A 0.9500 .
C48 C49 1.395(8) .
C48 H48A 0.9500 .
C49 C50 1.387(9) .
C49 C52 1.527(9) .
C50 C51 1.299(8) .
C50 H50A 0.9500 .
C51 H51A 0.9500 .
C52 C56 1.352(9) .
C52 C53 1.440(9) .
C53 C54 1.341(9) .
C53 H53A 0.9500 .
C54 H54A 0.9500 .
C55 C56 1.399(13) .
C55 H55A 0.9500 .
C56 H56A 0.9500 .
C57 C58 1.464(13) .
C57 H57A 0.9900 .
C57 H57B 0.9900 .
C58 C59 1.334(15) .
C58 C63 1.388(12) .
C59 C60 1.484(16) .
C59 H59A 0.9500 .
C60 C61 1.312(16) .
C60 H60A 0.9500 .
C61 C62 1.392(15) .
C61 C64 1.525(17) .
C62 C63 1.416(13) .
C62 H62A 0.9500 .
C63 H63A 0.9500 .
C64 H64A 0.9800 .
C64 H64B 0.9800 .
C64 H64C 0.9800 .

loop_
_geom_torsion_atom_site_label_1
_geom_torsion_atom_site_label_2
_geom_torsion_atom_site_label_3
_geom_torsion_atom_site_label_4
_geom_torsion
_geom_torsion_site_symmetry_1
_geom_torsion_site_symmetry_4
C3 C1 C2 C3 -4.0(11) 2_666 .
C7 C1 C2 C3 -179.7(6) 2_666 .
C3 C1 C2 O9 -177.3(6) 2_666 .
C7 C1 C2 O9 7.0(11) 2_666 .
C36 O9 C2 C3 109.8(6) . .
C36 O9 C2 C1 -76.7(8) . .
C1 C2 C3 C1 3.9(11) . 2_666
O9 C2 C3 C1 177.4(6) . 2_666
C1 C2 C3 C4 -179.7(6) . .
O9 C2 C3 C4 -6.2(9) . .
C2 C3 C4 C5 125.8(6) . .
C1 C3 C4 C5 -57.7(6) 2_666 .
C2 C3 C4 C13 -122.6(6) . .
C1 C3 C4 C13 53.9(6) 2_666 .
C13 C4 C5 C17 132.5(5) . .
C3 C4 C5 C17 -117.3(5) . .
C13 C4 C5 C6 -54.1(5) . .
C3 C4 C5 C6 56.1(6) . .
C17 C5 C6 C14 -0.3(7) . .
C4 C5 C6 C14 -174.1(4) . .
C17 C5 C6 C7 175.4(5) . .
C4 C5 C6 C7 1.6(6) . .
C14 C6 C7 C8 -131.0(5) . .
C5 C6 C7 C8 53.7(5) . .
C14 C6 C7 C1 117.6(6) . 2_666
C5 C6 C7 C1 -57.6(6) . 2_666
C6 C7 C8 C9 125.1(6) . .
C1 C7 C8 C9 -123.1(6) 2_666 .
C6 C7 C8 C13 -56.8(6) . .
C1 C7 C8 C13 55.0(6) 2_666 .
C13 C8 C9 C10 0.0(9) . .
C7 C8 C9 C10 178.0(6) . .
C8 C9 C10 C11 -0.1(10) . .
C9 C10 C11 C12 0.9(10) . .
C10 C11 C12 C13 -1.4(9) . .
C9 C8 C13 C12 -0.6(8) . .
C7 C8 C13 C12 -178.9(5) . .
C9 C8 C13 C4 -178.9(5) . .
C7 C8 C13 C4 2.8(6) . .
C11 C12 C13 C8 1.3(8) . .
C11 C12 C13 C4 179.4(5) . .
C5 C4 C13 C8 51.6(5) . .
C3 C4 C13 C8 -58.3(5) . .
C5 C4 C13 C12 -126.6(5) . .
C3 C4 C13 C12 123.5(5) . .
C5 C6 C14 C15 0.5(7) . .
C7 C6 C14 C15 -174.4(5) . .
C18 O8 C15 C14 128.0(7) . .
C18 O8 C15 C16 -60.4(9) . .
C6 C14 C15 O8 172.5(5) . .
C6 C14 C15 C16 0.5(8) . .
C35 O1 C16 C17 -8.4(7) . .
C35 O1 C16 C15 175.1(4) . .
O8 C15 C16 C17 -173.3(5) . .
C14 C15 C16 C17 -1.9(8) . .
O8 C15 C16 O1 3.4(8) . .
C14 C15 C16 O1 174.8(5) . .
O1 C16 C17 C5 -174.1(5) . .
C15 C16 C17 C5 2.1(8) . .
C6 C5 C17 C16 -1.0(7) . .
C4 C5 C17 C16 172.1(5) . .
C15 O8 C18 C19 -172.7(6) . .
C20 O7 C19 C18 -60.3(10) . .
O8 C18 C19 O7 -62.0(10) . .
C19 O7 C20 C21 -169.0(6) . .
O7 C20 C21 O6 -69.4(9) . .
C22 O6 C21 C20 176.1(6) . .
C21 O6 C22 C23 -178.5(6) . .
C24 O5 C23 C22 -173.7(6) . .
O6 C22 C23 O5 -66.0(7) . .
C23 O5 C24 C29 171.0(6) . .
C23 O5 C24 C25 -12.8(9) . .
O5 C24 C25 C26 -177.3(6) . .
C29 C24 C25 C26 -1.2(10) . .
C24 C25 C26 C27 -2.3(13) . .
C25 C26 C27 C28 4.2(15) . .
C26 C27 C28 C29 -2.6(14) . .
C27 C28 C29 C24 -0.7(12) . .
C27 C28 C29 O4 -178.9(7) . .
O5 C24 C29 C28 179.0(6) . .
C25 C24 C29 C28 2.6(10) . .
O5 C24 C29 O4 -2.8(9) . .
C25 C24 C29 O4 -179.2(6) . .
C30 O4 C29 C28 107.7(7) . .
C30 O4 C29 C24 -70.5(8) . .
C29 O4 C30 C31 -173.8(6) . .
C32 O3 C31 C30 -62.0(9) . .
O4 C30 C31 O3 -58.2(8) . .
C31 O3 C32 C33 -167.1(6) . .
C34 O2 C33 C32 169.1(6) . .
O3 C32 C33 O2 -63.7(8) . .
C33 O2 C34 C35 -178.5(6) . .
C16 O1 C35 C34 171.4(5) . .
O2 C34 C35 O1 -70.5(6) . .
C2 O9 C36 C37' -95.9(10) . .
C2 O9 C36 C37 -148.4(9) . .
C38 O10 C37 C36 145.5(18) . .
O9 C36 C37 O10 61.4(17) . .
C37' C36 C37 O10 -35.8(15) . .
C38' O10' C37' C36 -153(3) . .
O9 C36 C37' O10' -67(2) . .
C37 C36 C37' O10' 36(2) . .
C45 C40 C41 C42 -6.1(12) . .
C39 C40 C41 C42 -176.3(7) . .
C40 C41 C42 C43 3.2(11) . .
C41 C42 C43 C44 -2.5(10) . .
C41 C42 C43 C46 179.0(6) . .
C42 C43 C44 C45 4.4(11) . .
C46 C43 C44 C45 -176.9(7) . .
C41 C40 C45 C44 8.5(13) . .
C39 C40 C45 C44 177.5(8) . .
C43 C44 C45 C40 -7.6(12) . .
C47 N2 C46 C43 -61.1(9) . .
C51 N2 C46 C43 116.9(7) . .
C42 C43 C46 N2 101.5(8) . .
C44 C43 C46 N2 -77.1(8) . .
C51 N2 C47 C48 3.4(10) . .
C46 N2 C47 C48 -178.7(5) . .
N2 C47 C48 C49 1.0(9) . .
C47 C48 C49 C50 -2.9(8) . .
C47 C48 C49 C52 172.0(5) . .
C48 C49 C50 C51 0.3(10) . .
C52 C49 C50 C51 -174.1(6) . .
C49 C50 C51 N2 4.0(11) . .
C47 N2 C51 C50 -5.9(10) . .
C46 N2 C51 C50 176.1(6) . .
C50 C49 C52 C56 33.3(9) . .
C48 C49 C52 C56 -141.3(7) . .
C50 C49 C52 C53 -151.8(7) . .
C48 C49 C52 C53 33.6(8) . .
C56 C52 C53 C54 -1.6(10) . .
C49 C52 C53 C54 -176.8(6) . .
C55 N1 C54 C53 -3.1(14) . .
C57 N1 C54 C53 172.5(8) . .
C52 C53 C54 N1 4.6(12) . .
C54 N1 C55 C56 -1.3(15) . .
C57 N1 C55 C56 -177.0(8) . .
C53 C52 C56 C55 -2.7(11) . .
C49 C52 C56 C55 172.4(7) . .
N1 C55 C56 C52 4.3(14) . .
C54 N1 C57 C58 -64.6(11) . .
C55 N1 C57 C58 111.1(11) . .
N1 C57 C58 C59 101.1(12) . .
N1 C57 C58 C63 -84.2(11) . .
C63 C58 C59 C60 6.5(15) . .
C57 C58 C59 C60 -178.4(9) . .
C58 C59 C60 C61 -8.1(19) . .
C59 C60 C61 C62 3.2(18) . .
C59 C60 C61 C64 -176.1(11) . .
C60 C61 C62 C63 1.5(16) . .
C64 C61 C62 C63 -179.1(9) . .
C59 C58 C63 C62 -2.2(13) . .
C57 C58 C63 C62 -177.7(8) . .
C61 C62 C63 C58 -2.1(15) . .

loop_
_platon_squeeze_void_nr
_platon_squeeze_void_average_x
_platon_squeeze_void_average_y
_platon_squeeze_void_average_z
_platon_squeeze_void_volume
_platon_squeeze_void_count_electrons
_platon_squeeze_void_content
1 -0.003 0.006 -0.003 761 274 ' '
